data_4323116
loop_
_publ_author_name
'Parimal Paul'
'Beena Tyagi'
'Anvarhusen K. Bilakhiya'
'Mohan M. Bhadbhade'
'Eringathodi Suresh'
'G. Ramachandraiah'

_publ_section_title
;
 Synthesis and Characterization of Rhodium Complexes Containing
 2,4,6-Tris(2-pyridyl)-1,3,5-triazine and Its Metal-Promoted Hydrolytic
 Products: Potential Uses of the New Complexes in Electrocatalytic
 Reduction of Carbon Dioxide
;
_journal_name_full 'Inorganic Chemistry'
_journal_page_first 5733
_journal_page_last 5742
_journal_paper_doi 10.1021/ic9709739
_journal_volume 37
_journal_year 1998
_chemical_formula_moiety '[Rh(C12H8N3O2)(C15H11N3)][PF6]2.CH3CN'
_chemical_formula_sum 'C29 H22 F12 N7 O2 P2 Rh'
_chemical_formula_weight 893.39
_chemical_name_systematic
; 
 ? 
;
_space_group_IT_number 2
_symmetry_cell_setting triclinic
_symmetry_space_group_name_Hall '-P 1'
_symmetry_space_group_name_H-M 'P -1'
_atom_sites_solution_hydrogens geom
_atom_sites_solution_primary direct
_atom_sites_solution_secondary difmap
_audit_creation_method SHELXL
_cell_angle_alpha 82.480(10)
_cell_angle_beta 71.810(10)
_cell_angle_gamma 75.100(10)
_cell_formula_units_Z 2
_cell_length_a 9.5810(10)
_cell_length_b 12.933(2)
_cell_length_c 14.493(2)
_cell_measurement_reflns_used 25
_cell_measurement_temperature 295(2)
_cell_measurement_theta_max 16
_cell_measurement_theta_min 13
_cell_volume 1646.2(4)
_computing_cell_refinement CAD4-PC
_computing_data_collection CAD4-PC
_computing_data_reduction NRCVAX
_computing_molecular_graphics ORTEP
_computing_publication_material 'SHELXL-93 and CSU'
_computing_structure_refinement 'SHELXL-93 (Sheldrick, 1993)'
_computing_structure_solution 'SHELXS-86 (Sheldrick, 1990)'
_diffrn_ambient_temperature 295(2)
_diffrn_measurement_device CAD-4
_diffrn_measurement_method 'Omega / 2-theta'
_diffrn_radiation_monochromator graphite
_diffrn_radiation_source 'fine-focus sealed tube'
_diffrn_radiation_type MoK\a
_diffrn_radiation_wavelength 0.71070
_diffrn_reflns_av_R_equivalents 0.0000
_diffrn_reflns_av_sigmaI/netI 0.0125
_diffrn_reflns_limit_h_max 11
_diffrn_reflns_limit_h_min -10
_diffrn_reflns_limit_k_max 15
_diffrn_reflns_limit_k_min 0
_diffrn_reflns_limit_l_max 17
_diffrn_reflns_limit_l_min -16
_diffrn_reflns_number 5788
_diffrn_reflns_theta_max 25
_diffrn_reflns_theta_min 2
_diffrn_standards_decay_% nil
_diffrn_standards_interval_time 'every 1 h'
_diffrn_standards_number 3
_exptl_absorpt_coefficient_mu 0.726
_exptl_absorpt_correction_type none
_exptl_crystal_colour yellow
_exptl_crystal_density_diffrn 1.802
_exptl_crystal_description plates
_exptl_crystal_F_000 888
_exptl_crystal_size_max 0.20
_exptl_crystal_size_mid 0.12
_exptl_crystal_size_min 0.10
_refine_diff_density_max 0.638
_refine_diff_density_min -0.908
_refine_diff_density_rms 0.064
_refine_ls_extinction_coef 0.0010(4)
_refine_ls_extinction_expression Fc^*^=kFc[1+0.001xFc^2^\l^3^/sin(2\q)]^-1/4^
_refine_ls_extinction_method SHELXL
_refine_ls_goodness_of_fit_all 1.069
_refine_ls_goodness_of_fit_obs 1.091
_refine_ls_hydrogen_treatment 'riding model'
_refine_ls_matrix_type full
_refine_ls_number_parameters 480
_refine_ls_number_reflns 5787
_refine_ls_number_restraints 0
_refine_ls_restrained_S_all 1.073
_refine_ls_restrained_S_obs 1.091
_refine_ls_R_factor_all 0.0327
_refine_ls_R_factor_obs 0.0303
_refine_ls_shift/esd_max -0.010
_refine_ls_shift/esd_mean 0.000
_refine_ls_structure_factor_coef Fsqd
_refine_ls_weighting_details 'w=1/[\s^2^(Fo^2^)+(0.0469P)^2^+1.5000P] where P=(Fo^2^+2Fc^2^)/3'
_refine_ls_weighting_scheme calc
_refine_ls_wR_factor_all 0.0837
_refine_ls_wR_factor_obs 0.0821
_reflns_number_observed 5424
_reflns_number_total 5788
_reflns_observed_criterion >2sigma(I)
_cod_data_source_file ic9709739_2.cif
_cod_data_source_block pal(Complex4)
_cod_depositor_comments
;
The following automatic conversions were performed:

'_refine_ls_weighting_scheme' value 'calc
w=1/[\s^2^(Fo^2^)+(0.0469P)^2^+1.5000P] where P=(Fo^2^+2Fc^2^)/3' was
changed to 'calc'. New tag '_refine_ls_weighting_details' was
created. The value of the new tag was set to
'w=1/[\s^2^(Fo^2^)+(0.0469P)^2^+1.5000P] where P=(Fo^2^+2Fc^2^)/3'.

Automatic conversion script
Id: cif_fix_values 3143 2015-03-26 13:38:13Z robertas 
;
_cod_original_cell_volume 1646(2)
_cod_database_code 4323116

loop_
_symmetry_equiv_pos_as_xyz
'x, y, z'
'-x, -y, -z'

loop_
_atom_site_aniso_label
_atom_site_aniso_U_11
_atom_site_aniso_U_22
_atom_site_aniso_U_33
_atom_site_aniso_U_23
_atom_site_aniso_U_13
_atom_site_aniso_U_12
Rh1 0.02819(12) 0.03085(12) 0.02504(12) -0.00711(8) -0.00600(8) -0.00339(8)
N1 0.0308(11) 0.0353(11) 0.0339(11) -0.0050(9) -0.0076(9) -0.0055(9)
N2 0.0318(11) 0.0409(12) 0.0285(11) -0.0111(9) -0.0072(9) -0.0026(9)
N3 0.0338(11) 0.0342(11) 0.0359(12) -0.0069(9) -0.0117(9) -0.0038(9)
N4 0.0329(11) 0.0341(11) 0.0337(11) -0.0054(9) -0.0095(9) -0.0053(9)
N5 0.0318(11) 0.0352(11) 0.0286(11) -0.0074(9) -0.0078(9) -0.0034(9)
N6 0.0303(11) 0.0334(11) 0.0331(11) -0.0042(9) -0.0081(9) -0.0033(9)
O1 0.0551(13) 0.0730(15) 0.0326(11) -0.0175(10) -0.0162(10) 0.0026(11)
O2 0.0457(12) 0.0689(15) 0.0426(12) -0.0261(11) -0.0078(10) 0.0083(11)
C1 0.0364(15) 0.046(2) 0.040(2) -0.0085(12) -0.0068(12) -0.0011(12)
C2 0.035(2) 0.060(2) 0.059(2) -0.007(2) -0.0122(14) 0.0049(14)
C3 0.041(2) 0.071(2) 0.060(2) -0.003(2) -0.024(2) 0.000(2)
C4 0.044(2) 0.061(2) 0.043(2) -0.0049(14) -0.0184(13) -0.0095(14)
C5 0.0358(14) 0.0394(14) 0.0336(14) -0.0020(11) -0.0101(11) -0.0073(11)
C6 0.0372(14) 0.0418(14) 0.0310(14) -0.0064(11) -0.0088(11) -0.0065(11)
C7 0.0342(13) 0.0408(14) 0.0342(14) -0.0102(11) -0.0046(11) -0.0044(11)
C8 0.0337(13) 0.0379(14) 0.0377(14) -0.0058(11) -0.0082(11) -0.0058(11)
C9 0.039(2) 0.049(2) 0.053(2) -0.0117(14) -0.0118(13) 0.0018(13)
C10 0.040(2) 0.058(2) 0.072(2) -0.008(2) -0.025(2) 0.0044(15)
C11 0.054(2) 0.060(2) 0.066(2) -0.011(2) -0.037(2) -0.001(2)
C12 0.048(2) 0.046(2) 0.047(2) -0.0114(13) -0.0229(14) -0.0028(13)
C13 0.0415(15) 0.0377(14) 0.045(2) -0.0099(12) -0.0152(12) -0.0071(12)
C14 0.047(2) 0.040(2) 0.068(2) -0.0054(14) -0.021(2) -0.0112(13)
C15 0.054(2) 0.044(2) 0.065(2) 0.0081(15) -0.013(2) -0.0173(15)
C16 0.050(2) 0.050(2) 0.044(2) 0.0013(14) -0.0037(14) -0.0125(14)
C17 0.0354(14) 0.0393(14) 0.0338(14) -0.0027(11) -0.0090(11) -0.0057(11)
C18 0.0367(14) 0.0409(14) 0.0303(13) -0.0034(11) -0.0073(11) -0.0061(11)
C19 0.052(2) 0.055(2) 0.0303(14) -0.0060(13) -0.0019(13) -0.0118(14)
C20 0.062(2) 0.060(2) 0.034(2) -0.0189(14) -0.0010(14) -0.009(2)
C21 0.059(2) 0.045(2) 0.039(2) -0.0174(13) -0.0077(14) -0.0075(14)
C22 0.0393(14) 0.0348(13) 0.0345(14) -0.0080(11) -0.0122(11) -0.0040(11)
C23 0.0350(13) 0.0338(13) 0.0371(14) -0.0071(11) -0.0118(11) -0.0021(11)
C24 0.053(2) 0.039(2) 0.049(2) -0.0103(13) -0.0135(14) -0.0089(13)
C25 0.058(2) 0.041(2) 0.063(2) -0.0001(15) -0.015(2) -0.0196(14)
C26 0.042(2) 0.047(2) 0.050(2) 0.0045(14) -0.0084(13) -0.0137(13)
C27 0.0342(14) 0.044(2) 0.0383(15) -0.0031(12) -0.0054(11) -0.0059(12)
P1 0.0519(5) 0.0497(5) 0.0446(4) -0.0070(4) -0.0096(4) -0.0051(4)
F1 0.124(2) 0.082(2) 0.085(2) -0.0291(15) -0.007(2) 0.024(2)
F2 0.088(2) 0.095(2) 0.216(4) -0.047(2) -0.055(2) -0.027(2)
F3 0.174(3) 0.088(2) 0.083(2) 0.023(2) -0.041(2) -0.019(2)
F4 0.107(2) 0.074(2) 0.080(2) -0.0346(13) 0.0146(14) -0.0198(14)
F5 0.073(2) 0.127(3) 0.183(4) -0.009(2) -0.047(2) -0.028(2)
F6 0.144(3) 0.088(2) 0.0616(15) 0.0132(13) -0.023(2) 0.004(2)
P2 0.0542(5) 0.0502(5) 0.0541(5) -0.0131(4) -0.0123(4) -0.0136(4)
F7 0.111(2) 0.091(2) 0.095(2) -0.0160(14) -0.007(2) -0.060(2)
F8 0.173(3) 0.105(2) 0.065(2) -0.0096(14) -0.043(2) -0.068(2)
F9 0.096(2) 0.082(2) 0.145(3) -0.050(2) -0.054(2) 0.0243(15)
F10 0.148(3) 0.143(3) 0.067(2) -0.023(2) -0.002(2) -0.105(2)
F11 0.120(2) 0.092(2) 0.070(2) 0.0069(13) -0.0453(15) -0.036(2)
F12 0.082(2) 0.125(3) 0.186(4) -0.079(3) -0.036(2) 0.028(2)
C2' 0.065(3) 0.102(4) 0.109(4) 0.014(3) -0.025(3) -0.021(3)
C1' 0.080(3) 0.128(5) 0.095(4) -0.029(3) -0.021(3) -0.008(3)
N1' 0.124(4) 0.108(4) 0.198(7) 0.007(4) -0.051(4) -0.045(4)

loop_
_atom_site_label
_atom_site_type_symbol
_atom_site_fract_x
_atom_site_fract_y
_atom_site_fract_z
_atom_site_U_iso_or_equiv
_atom_site_thermal_displace_type
_atom_site_occupancy
_atom_site_calc_flag
_atom_site_refinement_flags
_atom_site_disorder_group
Rh1 Rh 0.42830(2) 0.212134(15) 0.193871(13) 0.02856(9) Uani 1 d . .
N1 N 0.2482(2) 0.2806(2) 0.1420(2) 0.0339(5) Uani 1 d . .
N2 N 0.5109(2) 0.1525(2) 0.0617(2) 0.0343(5) Uani 1 d . .
N3 N 0.6336(2) 0.1262(2) 0.2048(2) 0.0346(5) Uani 1 d . .
N4 N 0.3267(2) 0.0922(2) 0.2671(2) 0.0337(5) Uani 1 d . .
N5 N 0.3411(2) 0.2696(2) 0.3242(2) 0.0324(5) Uani 1 d . .
N6 N 0.5011(2) 0.3525(2) 0.1669(2) 0.0331(5) Uani 1 d . .
O1 O 0.4509(3) 0.1589(2) -0.08247(15) 0.0547(6) Uani 1 d . .
O2 O 0.7146(2) 0.0306(2) -0.0300(2) 0.0555(6) Uani 1 d . .
C1 C 0.1179(3) 0.3459(2) 0.1868(2) 0.0429(6) Uani 1 d . .
H1 H 0.1034(3) 0.3663(2) 0.2489(2) 0.051 Uiso 1 calc R .
C2 C 0.0041(4) 0.3837(3) 0.1426(3) 0.0547(8) Uani 1 d . .
H2 H -0.0853(4) 0.4299(3) 0.1744(3) 0.066 Uiso 1 calc R .
C3 C 0.0247(4) 0.3525(3) 0.0514(3) 0.0577(8) Uani 1 d . .
H3 H -0.0516(4) 0.3760(3) 0.0214(3) 0.069 Uiso 1 calc R .
C4 C 0.1602(3) 0.2855(3) 0.0045(2) 0.0483(7) Uani 1 d . .
H4 H 0.1764(3) 0.2639(3) -0.0575(2) 0.058 Uiso 1 calc R .
C5 C 0.2702(3) 0.2517(2) 0.0510(2) 0.0365(6) Uani 1 d . .
C6 C 0.4209(3) 0.1812(2) 0.0010(2) 0.0370(6) Uani 1 d . .
C7 C 0.6497(3) 0.0806(2) 0.0419(2) 0.0377(6) Uani 1 d . .
C8 C 0.7160(3) 0.0690(2) 0.1254(2) 0.0371(6) Uani 1 d . .
C9 C 0.8566(3) 0.0051(3) 0.1198(2) 0.0486(7) Uani 1 d . .
H9 H 0.9092(3) -0.0365(3) 0.0666(2) 0.058 Uiso 1 calc R .
C10 C 0.9194(4) 0.0033(3) 0.1944(3) 0.0576(8) Uani 1 d . .
H10 H 1.0157(4) -0.0380(3) 0.1910(3) 0.069 Uiso 1 calc R .
C11 C 0.8374(4) 0.0631(3) 0.2729(3) 0.0572(9) Uani 1 d . .
H11 H 0.8786(4) 0.0640(3) 0.3230(3) 0.069 Uiso 1 calc R .
C12 C 0.6926(4) 0.1226(2) 0.2777(2) 0.0457(7) Uani 1 d . .
H12 H 0.6358(4) 0.1607(2) 0.3325(2) 0.055 Uiso 1 calc R .
C13 C 0.3259(3) 0.0023(2) 0.2310(2) 0.0406(6) Uani 1 d . .
H13 H 0.3722(3) -0.0084(2) 0.1652(2) 0.049 Uiso 1 calc R .
C14 C 0.2580(4) -0.0748(2) 0.2891(3) 0.0502(7) Uani 1 d . .
H14 H 0.2572(4) -0.1363(2) 0.2627(3) 0.060 Uiso 1 calc R .
C15 C 0.1914(4) -0.0598(3) 0.3867(3) 0.0552(8) Uani 1 d . .
H15 H 0.1471(4) -0.1118(3) 0.4272(3) 0.066 Uiso 1 calc R .
C16 C 0.1909(4) 0.0334(3) 0.4242(2) 0.0505(7) Uani 1 d . .
H16 H 0.1456(4) 0.0445(3) 0.4900(2) 0.061 Uiso 1 calc R .
C17 C 0.2575(3) 0.1096(2) 0.3637(2) 0.0369(6) Uani 1 d . .
C18 C 0.2592(3) 0.2129(2) 0.3952(2) 0.0370(6) Uani 1 d . .
C19 C 0.1842(4) 0.2571(3) 0.4842(2) 0.0478(7) Uani 1 d . .
H19 H 0.1273(4) 0.2192(3) 0.5345(2) 0.057 Uiso 1 calc R .
C20 C 0.1950(4) 0.3583(3) 0.4973(2) 0.0546(8) Uani 1 d . .
H20 H 0.1432(4) 0.3894(3) 0.5564(2) 0.066 Uiso 1 calc R .
C21 C 0.2828(4) 0.4145(3) 0.4227(2) 0.0483(7) Uani 1 d . .
H21 H 0.2916(4) 0.4822(3) 0.4318(2) 0.058 Uiso 1 calc R .
C22 C 0.3560(3) 0.3673(2) 0.3354(2) 0.0361(6) Uani 1 d . .
C23 C 0.4516(3) 0.4128(2) 0.2466(2) 0.0356(6) Uani 1 d . .
C24 C 0.4894(4) 0.5091(2) 0.2430(2) 0.0471(7) Uani 1 d . .
H24 H 0.4558(4) 0.5490(2) 0.2979(2) 0.056 Uiso 1 calc R .
C25 C 0.5782(4) 0.5457(3) 0.1563(3) 0.0534(8) Uani 1 d . .
H25 H 0.6041(4) 0.6110(3) 0.1522(3) 0.064 Uiso 1 calc R .
C26 C 0.6279(3) 0.4853(2) 0.0765(2) 0.0478(7) Uani 1 d . .
H26 H 0.6879(3) 0.5093(2) 0.0180(2) 0.057 Uiso 1 calc R .
C27 C 0.5883(3) 0.3887(2) 0.0834(2) 0.0404(6) Uani 1 d . .
H27 H 0.6226(3) 0.3477(2) 0.0291(2) 0.048 Uiso 1 calc R .
P1 P 1.09560(10) 0.66986(7) 0.20256(6) 0.0506(2) Uani 1 d . .
F1 F 0.9957(4) 0.7603(2) 0.2742(2) 0.1094(10) Uani 1 d . .
F2 F 1.2404(3) 0.7031(3) 0.2023(3) 0.1257(13) Uani 1 d . .
F3 F 1.0834(4) 0.7520(2) 0.1126(2) 0.1189(11) Uani 1 d . .
F4 F 1.1981(3) 0.5786(2) 0.1313(2) 0.0945(9) Uani 1 d . .
F5 F 0.9525(3) 0.6351(3) 0.1980(3) 0.1243(12) Uani 1 d . .
F6 F 1.1041(4) 0.5862(2) 0.2897(2) 0.1069(10) Uani 1 d . .
P2 P 0.76381(10) 0.32762(7) 0.42699(7) 0.0523(2) Uani 1 d . .
F7 F 0.8675(3) 0.4101(2) 0.3950(2) 0.0961(8) Uani 1 d . .
F8 F 0.7745(4) 0.3233(2) 0.5340(2) 0.1046(10) Uani 1 d . .
F9 F 0.9071(3) 0.2326(2) 0.3987(3) 0.1080(10) Uani 1 d . .
F10 F 0.6655(4) 0.2407(3) 0.4603(2) 0.1111(11) Uani 1 d . .
F11 F 0.7498(3) 0.3314(2) 0.3200(2) 0.0887(8) Uani 1 d . .
F12 F 0.6223(3) 0.4224(3) 0.4547(3) 0.1345(14) Uani 1 d . .
C2' C 0.4071(6) 0.1592(5) 0.6413(5) 0.094(2) Uani 1 d . .
C1' C 0.4060(6) 0.2564(5) 0.6770(4) 0.103(2) Uani 1 d . .
H1'1 H 0.4209(48) 0.2425(7) 0.7404(14) 0.154 Uiso 1 calc R .
H1'2 H 0.3107(19) 0.3058(13) 0.6812(30) 0.154 Uiso 1 calc R .
H1'3 H 0.4857(31) 0.2867(18) 0.6336(17) 0.154 Uiso 1 calc R .
N1' N 0.4103(7) 0.0817(5) 0.6100(5) 0.140(2) Uani 1 d . .

loop_
_atom_type_symbol
_atom_type_description
_atom_type_scat_dispersion_real
_atom_type_scat_dispersion_imag
_atom_type_scat_source
Rh Rh -1.1178 0.9187 'International Tables Vol C Tables 4.2.6.8 and 6.1.1.4'
P P 0.1023 0.0942 'International Tables Vol C Tables 4.2.6.8 and 6.1.1.4'
F F 0.0171 0.0103 'International Tables Vol C Tables 4.2.6.8 and 6.1.1.4'
O O 0.0106 0.0060 'International Tables Vol C Tables 4.2.6.8 and 6.1.1.4'
N N 0.0061 0.0033 'International Tables Vol C Tables 4.2.6.8 and 6.1.1.4'
C C 0.0033 0.0016 'International Tables Vol C Tables 4.2.6.8 and 6.1.1.4'
H H 0.0000 0.0000 'International Tables Vol C Tables 4.2.6.8 and 6.1.1.4'

loop_
_geom_angle_atom_site_label_1
_geom_angle_atom_site_label_2
_geom_angle_atom_site_label_3
_geom_angle
_geom_angle_site_symmetry_1
_geom_angle_site_symmetry_3
_geom_angle_publ_flag
N5 Rh1 N2 178.24(8) . . ?
N5 Rh1 N3 99.98(9) . . ?
N2 Rh1 N3 81.25(9) . . ?
N5 Rh1 N1 97.40(9) . . ?
N2 Rh1 N1 81.37(9) . . ?
N3 Rh1 N1 162.62(9) . . ?
N5 Rh1 N4 80.27(9) . . ?
N2 Rh1 N4 98.48(9) . . ?
N3 Rh1 N4 91.53(9) . . ?
N1 Rh1 N4 91.27(9) . . ?
N5 Rh1 N6 80.10(9) . . ?
N2 Rh1 N6 101.16(9) . . ?
N3 Rh1 N6 91.36(9) . . ?
N1 Rh1 N6 91.75(9) . . ?
N4 Rh1 N6 160.36(9) . . ?
C1 N1 C5 119.4(2) . . ?
C1 N1 Rh1 128.1(2) . . ?
C5 N1 Rh1 112.4(2) . . ?
C6 N2 C7 125.5(2) . . ?
C6 N2 Rh1 117.2(2) . . ?
C7 N2 Rh1 117.1(2) . . ?
C12 N3 C8 119.3(2) . . ?
C12 N3 Rh1 127.8(2) . . ?
C8 N3 Rh1 112.9(2) . . ?
C13 N4 C17 120.0(2) . . ?
C13 N4 Rh1 127.1(2) . . ?
C17 N4 Rh1 112.9(2) . . ?
C22 N5 C18 123.4(2) . . ?
C22 N5 Rh1 118.2(2) . . ?
C18 N5 Rh1 118.1(2) . . ?
C27 N6 C23 119.1(2) . . ?
C27 N6 Rh1 128.0(2) . . ?
C23 N6 Rh1 112.9(2) . . ?
N1 C1 C2 121.3(3) . . ?
C3 C2 C1 119.4(3) . . ?
C2 C3 C4 119.4(3) . . ?
C5 C4 C3 118.9(3) . . ?
N1 C5 C4 121.6(3) . . ?
N1 C5 C6 118.0(2) . . ?
C4 C5 C6 120.4(3) . . ?
O1 C6 N2 128.1(3) . . ?
O1 C6 C5 121.0(2) . . ?
N2 C6 C5 110.9(2) . . ?
O2 C7 N2 127.7(3) . . ?
O2 C7 C8 121.6(3) . . ?
N2 C7 C8 110.7(2) . . ?
N3 C8 C9 121.4(3) . . ?
N3 C8 C7 117.8(2) . . ?
C9 C8 C7 120.8(3) . . ?
C8 C9 C10 119.3(3) . . ?
C11 C10 C9 118.9(3) . . ?
C10 C11 C12 119.8(3) . . ?
N3 C12 C11 121.1(3) . . ?
N4 C13 C14 121.5(3) . . ?
C15 C14 C13 119.3(3) . . ?
C14 C15 C16 119.4(3) . . ?
C17 C16 C15 119.8(3) . . ?
N4 C17 C16 120.0(3) . . ?
N4 C17 C18 115.7(2) . . ?
C16 C17 C18 124.3(3) . . ?
N5 C18 C19 118.9(3) . . ?
N5 C18 C17 112.8(2) . . ?
C19 C18 C17 128.2(3) . . ?
C18 C19 C20 119.0(3) . . ?
C19 C20 C21 120.7(3) . . ?
C22 C21 C20 118.3(3) . . ?
N5 C22 C21 119.6(3) . . ?
N5 C22 C23 113.0(2) . . ?
C21 C22 C23 127.4(3) . . ?
N6 C23 C24 121.4(3) . . ?
N6 C23 C22 115.6(2) . . ?
C24 C23 C22 123.0(3) . . ?
C23 C24 C25 118.8(3) . . ?
C26 C25 C24 119.7(3) . . ?
C25 C26 C27 119.6(3) . . ?
N6 C27 C26 121.3(3) . . ?
F2 P1 F6 92.7(2) . . ?
F2 P1 F5 177.5(2) . . ?
F6 P1 F5 88.7(2) . . ?
F2 P1 F1 90.2(2) . . ?
F6 P1 F1 91.0(2) . . ?
F5 P1 F1 91.9(2) . . ?
F2 P1 F3 89.4(2) . . ?
F6 P1 F3 177.7(2) . . ?
F5 P1 F3 89.2(2) . . ?
F1 P1 F3 90.0(2) . . ?
F2 P1 F4 89.0(2) . . ?
F6 P1 F4 88.5(2) . . ?
F5 P1 F4 88.9(2) . . ?
F1 P1 F4 179.1(2) . . ?
F3 P1 F4 90.5(2) . . ?
F12 P2 F7 89.5(2) . . ?
F12 P2 F9 179.6(2) . . ?
F7 P2 F9 90.1(2) . . ?
F12 P2 F8 88.4(2) . . ?
F7 P2 F8 89.5(2) . . ?
F9 P2 F8 91.7(2) . . ?
F12 P2 F10 92.7(2) . . ?
F7 P2 F10 177.4(2) . . ?
F9 P2 F10 87.7(2) . . ?
F8 P2 F10 89.39(15) . . ?
F12 P2 F11 91.1(2) . . ?
F7 P2 F11 91.6(2) . . ?
F9 P2 F11 88.8(2) . . ?
F8 P2 F11 178.8(2) . . ?
F10 P2 F11 89.58(15) . . ?
N1' C2' C1' 178.1(7) . . ?

loop_
_geom_bond_atom_site_label_1
_geom_bond_atom_site_label_2
_geom_bond_distance
_geom_bond_site_symmetry_2
_geom_bond_publ_flag
Rh1 N5 1.971(2) . ?
Rh1 N2 2.004(2) . ?
Rh1 N3 2.038(2) . ?
Rh1 N1 2.044(2) . ?
Rh1 N4 2.045(2) . ?
Rh1 N6 2.057(2) . ?
N1 C1 1.338(4) . ?
N1 C5 1.355(3) . ?
N2 C6 1.371(3) . ?
N2 C7 1.382(3) . ?
N3 C12 1.336(4) . ?
N3 C8 1.360(3) . ?
N4 C13 1.339(3) . ?
N4 C17 1.370(3) . ?
N5 C22 1.343(3) . ?
N5 C18 1.344(3) . ?
N6 C27 1.342(4) . ?
N6 C23 1.367(3) . ?
O1 C6 1.209(3) . ?
O2 C7 1.206(3) . ?
C1 C2 1.385(4) . ?
C2 C3 1.373(5) . ?
C3 C4 1.387(5) . ?
C4 C5 1.373(4) . ?
C5 C6 1.511(4) . ?
C7 C8 1.508(4) . ?
C8 C9 1.371(4) . ?
C9 C10 1.386(5) . ?
C10 C11 1.368(5) . ?
C11 C12 1.388(4) . ?
C13 C14 1.378(4) . ?
C14 C15 1.375(5) . ?
C15 C16 1.383(5) . ?
C16 C17 1.377(4) . ?
C17 C18 1.472(4) . ?
C18 C19 1.382(4) . ?
C19 C20 1.382(5) . ?
C20 C21 1.394(5) . ?
C21 C22 1.376(4) . ?
C22 C23 1.477(4) . ?
C23 C24 1.374(4) . ?
C24 C25 1.381(5) . ?
C25 C26 1.370(5) . ?
C26 C27 1.379(4) . ?
P1 F2 1.553(3) . ?
P1 F6 1.560(3) . ?
P1 F5 1.570(3) . ?
P1 F1 1.576(3) . ?
P1 F3 1.585(3) . ?
P1 F4 1.585(2) . ?
P2 F12 1.561(3) . ?
P2 F7 1.571(2) . ?
P2 F9 1.574(3) . ?
P2 F8 1.579(3) . ?
P2 F10 1.582(3) . ?
P2 F11 1.592(3) . ?
C2' N1' 1.144(8) . ?
C2' C1' 1.416(8) . ?
